data_8103833
loop_
_publ_author_name
'Dachs, H.'
'Stoll, E.'
'Weitzel, H.'

_publ_section_title
;
 Kristallstruktur und magnetische Ordnung des Huebnerits, Mn W O4
;
_journal_name_full
;
Zeitschrift fuer Kristallographie, Kristallgeometrie, Kristallphysik, 
Kristallchemie (-144,1977)
;
_journal_page_first 120
_journal_page_last 129
_journal_volume 125
_journal_year 1967
_chemical_formula_sum 'Mn O4 W'
_chemical_name_systematic 'Mn W O4'
_space_group_IT_number 13
_symmetry_space_group_name_Hall '-P 2yc'
_symmetry_space_group_name_H-M 'P 1 2/c 1'
_cell_angle_alpha 90
_cell_angle_beta 89.12
_cell_angle_gamma 90
_cell_formula_units_Z 2
_cell_length_a 4.82
_cell_length_b 5.76
_cell_length_c 4.97
_cell_volume 137.967
_citation_journal_id_ASTM ZEKGAX
_cod_data_source_file Dachs_ZEKGAX_1967_1768.cif
_cod_data_source_block Mn1O4W1
_cod_original_cell_volume 137.9668
_cod_original_formula_sum 'Mn1 O4 W1'
_cod_database_code 8103833

loop_
_symmetry_equiv_pos_as_xyz
x,y,z
-x,y,-z+1/2
-x,-y,-z
x,-y,z-1/2

loop_
_atom_site_label
_atom_site_type_symbol
_atom_site_fract_x
_atom_site_fract_y
_atom_site_fract_z
_atom_site_occupancy
_atom_site_U_iso_or_equiv
O2 O-2 0.2528 0.3776 0.108 1 0.0
O1 O-2 0.21 0.0987 0.5568 1 0.0
Mn1 Mn+2 0.5 0.6804 0.25 1 0.0
W1 W+6 0 0.1815 0.25 1 0.0
